data_7127474
loop_
_publ_author_name
'Wu, Haipeng'
'Li, Min'
'Xia, Zhengqiang'
'Montigaud, Vincent'
'Cador, Olivier'
'Le Guennic, Boris'
'Ke, Hongshan'
'Wang, Wenyuan'
'Xie, Gang'
'Chen, Sanping'
'Gao, Shengli'

_publ_section_title
;
 High temperature quantum tunnelling of magnetization and thousand kelvin
 anisotropy barrier in a Dy<sub>2</sub> single-molecule magnet.
;
_journal_issue 3
_journal_name_full 'Chemical communications (Cambridge, England)'
_journal_page_first 371
_journal_page_last 374
_journal_paper_doi 10.1039/d0cc06993k
_journal_volume 57
_journal_year 2021
_chemical_formula_moiety 'C72 H132 Dy2 I6 O4 P4, 3(C7 H8)'
_chemical_formula_sum 'C100 H164 Dy2 I6 O4 P4'
_chemical_formula_weight 2640.58
_space_group_crystal_system monoclinic
_space_group_IT_number 14
_space_group_name_Hall '-P 2yn'
_space_group_name_H-M_alt 'P 1 21/n 1'
_atom_sites_solution_hydrogens geom
_audit_creation_date 2019-12-07
_audit_creation_method
;
Olex2 1.2
(compiled 2018.05.29 svn.r3508 for OlexSys, GUI svn.r5506)
;
_audit_update_record
;
2020-05-17 deposited with the CCDC.	2020-11-26 downloaded from the CCDC.
;
_cell_angle_alpha 90
_cell_angle_beta 93.442(2)
_cell_angle_gamma 90
_cell_formula_units_Z 4
_cell_length_a 15.6886(10)
_cell_length_b 28.4973(18)
_cell_length_c 23.6204(14)
_cell_measurement_reflns_used 9485
_cell_measurement_temperature 153(2)
_cell_measurement_theta_max 68.288
_cell_measurement_theta_min 3.624
_cell_volume 10541.2(11)
_computing_cell_refinement 'SAINT V8.38A (?, 2016)'
_computing_data_reduction 'SAINT V8.38A (?, 2016)'
_computing_molecular_graphics 'Olex2 (Dolomanov et al., 2009)'
_computing_publication_material 'Olex2 (Dolomanov et al., 2009)'
_computing_structure_refinement 'ShelXL (Sheldrick, 2015)'
_computing_structure_solution 'SHELXT 2018/2 (Sheldrick, 2018)'
_diffrn_ambient_temperature 152.98
_diffrn_measured_fraction_theta_full 0.999
_diffrn_measured_fraction_theta_max 0.997
_diffrn_measurement_device_type 'CCD area detector'
_diffrn_measurement_method 'phi and omega scans'
_diffrn_radiation_monochromator graphite
_diffrn_radiation_type CuK\a
_diffrn_radiation_wavelength 1.54178
_diffrn_reflns_av_R_equivalents 0.0600
_diffrn_reflns_av_unetI/netI 0.0233
_diffrn_reflns_Laue_measured_fraction_full 0.999
_diffrn_reflns_Laue_measured_fraction_max 0.997
_diffrn_reflns_limit_h_max 18
_diffrn_reflns_limit_h_min -18
_diffrn_reflns_limit_k_max 32
_diffrn_reflns_limit_k_min -34
_diffrn_reflns_limit_l_max 28
_diffrn_reflns_limit_l_min -28
_diffrn_reflns_number 225120
_diffrn_reflns_point_group_measured_fraction_full 0.999
_diffrn_reflns_point_group_measured_fraction_max 0.997
_diffrn_reflns_theta_full 67.679
_diffrn_reflns_theta_max 68.310
_diffrn_reflns_theta_min 3.101
_exptl_absorpt_coefficient_mu 22.215
_exptl_absorpt_correction_T_max 0.7531
_exptl_absorpt_correction_T_min 0.2519
_exptl_absorpt_correction_type multi-scan
_exptl_absorpt_process_details
'SADABS-2016/2 (Bruker,2016/2) was used for absorption correction. wR2(int) was 0.1318 before and 0.0761 after correction. The Ratio of minimum to maximum transmission is 0.3345. The \l/2 correction factor is Not present.'
_exptl_crystal_colour colourless
_exptl_crystal_colour_primary colourless
_exptl_crystal_density_diffrn 1.664
_exptl_crystal_description block
_exptl_crystal_F_000 5224
_exptl_crystal_size_max 0.16
_exptl_crystal_size_mid 0.14
_exptl_crystal_size_min 0.12
_refine_diff_density_max 1.626
_refine_diff_density_min -1.353
_refine_diff_density_rms 0.113
_refine_ls_extinction_method none
_refine_ls_goodness_of_fit_ref 1.048
_refine_ls_hydrogen_treatment constr
_refine_ls_matrix_type full
_refine_ls_number_parameters 985
_refine_ls_number_reflns 19267
_refine_ls_number_restraints 0
_refine_ls_restrained_S_all 1.048
_refine_ls_R_factor_all 0.0286
_refine_ls_R_factor_gt 0.0269
_refine_ls_shift/su_max 0.003
_refine_ls_shift/su_mean 0.000
_refine_ls_structure_factor_coef Fsqd
_refine_ls_weighting_details 'w=1/[\s^2^(Fo^2^)+(0.0462P)^2^+13.7872P] where P=(Fo^2^+2Fc^2^)/3'
_refine_ls_weighting_scheme calc
_refine_ls_wR_factor_gt 0.0751
_refine_ls_wR_factor_ref 0.0763
_reflns_Friedel_coverage 0.000
_reflns_number_gt 18271
_reflns_number_total 19267
_reflns_threshold_expression 'I > 2\s(I)'
_cod_data_source_file d0cc06993k2.cif
_cod_data_source_block 2
_cod_depositor_comments 'Adding full bibliography for 7127474.cif.'
_cod_database_code 7127474
_shelx_shelxl_version_number 2018/3
_shelx_space_group_comment
;
The symmetry employed for this shelxl refinement is uniquely defined
by the following loop, which should always be used as a source of
symmetry information in preference to the above space-group names.
They are only intended as comments.
;
_shelx_estimated_absorpt_t_max 0.176
_shelx_estimated_absorpt_t_min 0.125
_olex2_refinement_description
;
1. Fixed Uiso
 At 1.2 times of:
  All C(H) groups, All C(H,H) groups
 At 1.5 times of:
  All C(H,H,H) groups
2.a Ternary CH refined with riding coordinates:
 C25(H25), C37(H37), C67(H67), C43(H43), C13(H13), C55(H55), C61(H61),
 C49(H49), C31(H31), C19(H19), C7(H7), C1(H1)
2.b Secondary CH2 refined with riding coordinates:
 C62(H62A,H62B), C72(H72A,H72B), C56(H56A,H56B), C60(H60A,H60B), C68(H68A,
 H68B), C50(H50A,H50B), C41(H41A,H41B), C24(H24A,H24B), C36(H36A,H36B),
 C42(H42A,H42B), C30(H30A,H30B), C48(H48A,H48B), C66(H66A,H66B), C71(H71A,H71B),
  C54(H54A,H54B), C70(H70A,H70B), C3(H3A,H3B), C47(H47A,H47B), C40(H40A,H40B),
 C2(H2A,H2B), C69(H69A,H69B), C18(H18A,H18B), C38(H38A,H38B), C14(H14A,H14B),
 C51(H51A,H51B), C65(H65A,H65B), C6(H6A,H6B), C26(H26A,H26B), C11(H11A,H11B),
 C12(H12A,H12B), C15(H15A,H15B), C59(H59A,H59B), C4(H4A,H4B), C57(H57A,H57B),
 C63(H63A,H63B), C20(H20A,H20B), C44(H44A,H44B), C32(H32A,H32B), C45(H45A,H45B),
  C17(H17A,H17B), C8(H8A,H8B), C5(H5A,H5B), C10(H10A,H10B), C29(H29A,H29B),
 C9(H9A,H9B), C39(H39A,H39B), C58(H58A,H58B), C46(H46A,H46B), C33(H33A,H33B),
 C64(H64A,H64B), C16(H16A,H16B), C23(H23A,H23B), C53(H53A,H53B), C28(H28A,H28B),
  C35(H35A,H35B), C52(H52A,H52B), C27(H27A,H27B), C21(H21A,H21B), C34(H34A,
 H34B), C22(H22A,H22B)
2.c Aromatic/amide H refined with riding coordinates:
 C86(H86), C82(H82), C83(H83), C84(H84), C85(H85), C89(H89), C93(H93),
 C75(H75), C90(H90), C92(H92), C91(H91), C79(H79), C76(H76), C78(H78), C77(H77)
2.d Idealised Me refined as rotating group:
 C80(H80A,H80B,H80C), C87(H87A,H87B,H87C), C73(H73A,H73B,H73C)
;
_olex2_submission_special_instructions 'No special instructions were received'
_platon_squeeze_void_probe_radius 1.20

loop_
_space_group_symop_operation_xyz
'x, y, z'
'-x+1/2, y+1/2, -z+1/2'
'-x, -y, -z'
'x-1/2, -y-1/2, z-1/2'

loop_
_atom_site_label
_atom_site_type_symbol
_atom_site_fract_x
_atom_site_fract_y
_atom_site_fract_z
_atom_site_U_iso_or_equiv
_atom_site_adp_type
_atom_site_occupancy
_atom_site_site_symmetry_order
_atom_site_calc_flag
_atom_site_refinement_flags_posn
_atom_site_refinement_flags_adp
_atom_site_refinement_flags_occupancy
_atom_site_disorder_assembly
_atom_site_disorder_group
Dy1 Dy 0.34977(2) 0.33857(2) 0.65469(2) 0.01851(5) Uani 1 1 d . . . . .
Dy2 Dy 0.52496(2) 0.27266(2) 0.51500(2) 0.01800(5) Uani 1 1 d . . . . .
I4 I 0.43201(2) 0.24078(2) 0.62097(2) 0.02381(5) Uani 1 1 d . . . . .
I3 I 0.43562(2) 0.36667(2) 0.54396(2) 0.02534(5) Uani 1 1 d . . . . .
I5 I 0.68505(2) 0.29632(2) 0.58687(2) 0.02810(6) Uani 1 1 d . . . . .
I1 I 0.28753(2) 0.28569(2) 0.75318(2) 0.03016(6) Uani 1 1 d . . . . .
I2 I 0.27289(2) 0.43378(2) 0.67466(2) 0.03065(6) Uani 1 1 d . . . . .
I6 I 0.38654(2) 0.24321(2) 0.42709(2) 0.03183(6) Uani 1 1 d . . . . .
P3 P 0.59946(5) 0.15009(3) 0.50663(3) 0.01866(15) Uani 1 1 d . . . . .
P4 P 0.62632(5) 0.34505(3) 0.40887(3) 0.01902(15) Uani 1 1 d . . . . .
P2 P 0.15312(5) 0.32039(3) 0.56403(3) 0.02127(16) Uani 1 1 d . . . . .
P1 P 0.53812(5) 0.36474(3) 0.74926(3) 0.02192(16) Uani 1 1 d . . . . .
O1 O 0.46712(14) 0.35985(8) 0.70321(9) 0.0242(5) Uani 1 1 d . . . . .
O2 O 0.23209(14) 0.32347(8) 0.60384(9) 0.0237(5) Uani 1 1 d . . . . .
O3 O 0.57429(14) 0.20131(7) 0.51064(9) 0.0221(5) Uani 1 1 d . . . . .
O4 O 0.58380(14) 0.31013(8) 0.44740(9) 0.0220(5) Uani 1 1 d . . . . .
C25 C 0.0636(2) 0.35012(12) 0.59457(15) 0.0271(7) Uani 1 1 d . . . . .
H25 H 0.071818 0.384388 0.587545 0.033 Uiso 1 1 calc R . . . .
C37 C 0.6071(2) 0.40407(11) 0.43415(13) 0.0220(6) Uani 1 1 d . . . . .
H37 H 0.546830 0.403874 0.445657 0.026 Uiso 1 1 calc R . . . .
C67 C 0.5936(2) 0.13180(11) 0.43265(13) 0.0222(6) Uani 1 1 d . . . . .
H67 H 0.532665 0.122900 0.423342 0.027 Uiso 1 1 calc R . . . .
C43 C 0.7400(2) 0.33339(12) 0.41212(14) 0.0232(7) Uani 1 1 d . . . . .
H43 H 0.762589 0.345374 0.449869 0.028 Uiso 1 1 calc R . . . .
C62 C 0.7701(2) 0.17523(13) 0.51274(15) 0.0288(7) Uani 1 1 d . . . . .
H62A H 0.774218 0.166749 0.472345 0.035 Uiso 1 1 calc R . . . .
H62B H 0.748969 0.207902 0.514362 0.035 Uiso 1 1 calc R . . . .
C13 C 0.6070(2) 0.31366(13) 0.74724(15) 0.0272(7) Uani 1 1 d . . . . .
H13 H 0.613620 0.307340 0.706088 0.033 Uiso 1 1 calc R . . . .
C72 C 0.6470(2) 0.08827(12) 0.41971(14) 0.0266(7) Uani 1 1 d . . . . .
H72A H 0.708504 0.095709 0.425680 0.032 Uiso 1 1 calc R . . . .
H72B H 0.633571 0.062446 0.445764 0.032 Uiso 1 1 calc R . . . .
C55 C 0.5262(2) 0.11484(11) 0.54527(13) 0.0226(7) Uani 1 1 d . . . . .
H55 H 0.527911 0.127529 0.584793 0.027 Uiso 1 1 calc R . . . .
C61 C 0.7061(2) 0.14217(12) 0.53970(14) 0.0247(7) Uani 1 1 d . . . . .
H61 H 0.724314 0.109023 0.533519 0.030 Uiso 1 1 calc R . . . .
C49 C 0.5770(2) 0.34046(12) 0.33771(14) 0.0243(7) Uani 1 1 d . . . . .
H49 H 0.604351 0.363986 0.313159 0.029 Uiso 1 1 calc R . . . .
C56 C 0.5502(2) 0.06227(12) 0.55019(15) 0.0271(7) Uani 1 1 d . . . . .
H56A H 0.547253 0.047927 0.511943 0.032 Uiso 1 1 calc R . . . .
H56B H 0.609511 0.059198 0.566521 0.032 Uiso 1 1 calc R . . . .
C31 C 0.1769(2) 0.34757(13) 0.49697(14) 0.0283(7) Uani 1 1 d . . . . .
H31 H 0.233784 0.334877 0.487491 0.034 Uiso 1 1 calc R . . . .
C60 C 0.4333(2) 0.11970(12) 0.52097(15) 0.0268(7) Uani 1 1 d . . . . .
H60A H 0.417450 0.153304 0.518727 0.032 Uiso 1 1 calc R . . . .
H60B H 0.427988 0.106477 0.482164 0.032 Uiso 1 1 calc R . . . .
C68 C 0.6134(2) 0.17194(12) 0.39181(14) 0.0281(7) Uani 1 1 d . . . . .
H68A H 0.578886 0.199900 0.400263 0.034 Uiso 1 1 calc R . . . .
H68B H 0.674469 0.180549 0.396898 0.034 Uiso 1 1 calc R . . . .
C50 C 0.4811(2) 0.35255(14) 0.33906(15) 0.0308(8) Uani 1 1 d . . . . .
H50A H 0.454538 0.332002 0.366848 0.037 Uiso 1 1 calc R . . . .
H50B H 0.474882 0.385448 0.351641 0.037 Uiso 1 1 calc R . . . .
C41 C 0.5772(3) 0.48933(13) 0.41793(17) 0.0353(8) Uani 1 1 d . . . . .
H41A H 0.579460 0.515649 0.390710 0.042 Uiso 1 1 calc R . . . .
H41B H 0.516827 0.484533 0.426564 0.042 Uiso 1 1 calc R . . . .
C19 C 0.1284(2) 0.25890(12) 0.55051(16) 0.0283(7) Uani 1 1 d . . . . .
H19 H 0.076777 0.257129 0.523661 0.034 Uiso 1 1 calc R . . . .
C24 C 0.1096(3) 0.23245(13) 0.60476(17) 0.0355(8) Uani 1 1 d . . . . .
H24A H 0.157130 0.237318 0.633625 0.043 Uiso 1 1 calc R . . . .
H24B H 0.056896 0.245187 0.620013 0.043 Uiso 1 1 calc R . . . .
C7 C 0.6042(2) 0.41579(12) 0.73679(14) 0.0262(7) Uani 1 1 d . . . . .
H7 H 0.651679 0.415943 0.766997 0.031 Uiso 1 1 calc R . . . .
C36 C 0.1886(3) 0.40098(13) 0.50238(16) 0.0368(9) Uani 1 1 d . . . . .
H36A H 0.133211 0.415894 0.509300 0.044 Uiso 1 1 calc R . . . .
H36B H 0.229163 0.408172 0.534963 0.044 Uiso 1 1 calc R . . . .
C42 C 0.6115(2) 0.44471(12) 0.39123(15) 0.0295(7) Uani 1 1 d . . . . .
H42A H 0.671275 0.449624 0.381357 0.035 Uiso 1 1 calc R . . . .
H42B H 0.576812 0.436996 0.356060 0.035 Uiso 1 1 calc R . . . .
C30 C -0.0232(2) 0.33734(15) 0.56580(17) 0.0360(9) Uani 1 1 d . . . . .
H30A H -0.022417 0.343465 0.524573 0.043 Uiso 1 1 calc R . . . .
H30B H -0.034075 0.303450 0.571104 0.043 Uiso 1 1 calc R . . . .
C48 C 0.7617(2) 0.28083(13) 0.41175(16) 0.0300(8) Uani 1 1 d . . . . .
H48A H 0.732229 0.264724 0.442167 0.036 Uiso 1 1 calc R . . . .
H48B H 0.741268 0.266939 0.374984 0.036 Uiso 1 1 calc R . . . .
C66 C 0.7054(2) 0.15108(14) 0.60435(15) 0.0314(8) Uani 1 1 d . . . . .
H66A H 0.680592 0.182414 0.610978 0.038 Uiso 1 1 calc R . . . .
H66B H 0.668675 0.127352 0.621483 0.038 Uiso 1 1 calc R . . . .
C71 C 0.6272(3) 0.07291(13) 0.35844(15) 0.0324(8) Uani 1 1 d . . . . .
H71A H 0.567090 0.062282 0.353939 0.039 Uiso 1 1 calc R . . . .
H71B H 0.664155 0.045983 0.349878 0.039 Uiso 1 1 calc R . . . .
C54 C 0.5894(3) 0.29172(14) 0.31260(16) 0.0362(9) Uani 1 1 d . . . . .
H54A H 0.569402 0.267713 0.339035 0.043 Uiso 1 1 calc R . . . .
H54B H 0.650998 0.286328 0.308144 0.043 Uiso 1 1 calc R . . . .
C70 C 0.6411(2) 0.11229(13) 0.31620(14) 0.0315(8) Uani 1 1 d . . . . .
H70A H 0.702836 0.119610 0.316355 0.038 Uiso 1 1 calc R . . . .
H70B H 0.622086 0.101700 0.277577 0.038 Uiso 1 1 calc R . . . .
C3 C 0.3711(2) 0.39770(15) 0.87373(16) 0.0350(8) Uani 1 1 d . . . . .
H3A H 0.322989 0.420170 0.873560 0.042 Uiso 1 1 calc R . . . .
H3B H 0.347823 0.365756 0.878559 0.042 Uiso 1 1 calc R . . . .
C1 C 0.4902(2) 0.36791(13) 0.81775(14) 0.0269(7) Uani 1 1 d . . . . .
H1 H 0.467901 0.335725 0.824940 0.032 Uiso 1 1 calc R . . . .
C47 C 0.8585(3) 0.27349(15) 0.42096(19) 0.0404(9) Uani 1 1 d . . . . .
H47A H 0.877755 0.284189 0.459505 0.048 Uiso 1 1 calc R . . . .
H47B H 0.871739 0.239636 0.418083 0.048 Uiso 1 1 calc R . . . .
C40 C 0.6297(3) 0.50155(13) 0.47217(16) 0.0359(9) Uani 1 1 d . . . . .
H40A H 0.605126 0.529696 0.489585 0.043 Uiso 1 1 calc R . . . .
H40B H 0.688832 0.509161 0.462872 0.043 Uiso 1 1 calc R . . . .
C2 C 0.4128(2) 0.40051(14) 0.81737(15) 0.0302(8) Uani 1 1 d . . . . .
H2A H 0.431041 0.433181 0.810555 0.036 Uiso 1 1 calc R . . . .
H2B H 0.371019 0.391382 0.786252 0.036 Uiso 1 1 calc R . . . .
C69 C 0.5925(2) 0.15619(13) 0.33064(14) 0.0296(8) Uani 1 1 d . . . . .
H69A H 0.530433 0.150066 0.325106 0.036 Uiso 1 1 calc R . . . .
H69B H 0.606953 0.181742 0.304489 0.036 Uiso 1 1 calc R . . . .
C18 C 0.5644(2) 0.26941(13) 0.77016(17) 0.0337(8) Uani 1 1 d . . . . .
H18A H 0.559698 0.272357 0.811617 0.040 Uiso 1 1 calc R . . . .
H18B H 0.506210 0.265948 0.752082 0.040 Uiso 1 1 calc R . . . .
C38 C 0.6617(2) 0.41545(12) 0.48860(14) 0.0281(7) Uani 1 1 d . . . . .
H38A H 0.657232 0.389565 0.516218 0.034 Uiso 1 1 calc R . . . .
H38B H 0.722383 0.418461 0.479745 0.034 Uiso 1 1 calc R . . . .
C14 C 0.6984(2) 0.31910(15) 0.77384(17) 0.0354(9) Uani 1 1 d . . . . .
H14A H 0.725426 0.347105 0.757776 0.043 Uiso 1 1 calc R . . . .
H14B H 0.696508 0.323708 0.815287 0.043 Uiso 1 1 calc R . . . .
C51 C 0.4345(3) 0.34629(16) 0.28075(18) 0.0430(10) Uani 1 1 d . . . . .
H51A H 0.372831 0.352585 0.283604 0.052 Uiso 1 1 calc R . . . .
H51B H 0.456855 0.369147 0.253789 0.052 Uiso 1 1 calc R . . . .
C65 C 0.7954(3) 0.14865(16) 0.63320(17) 0.0413(10) Uani 1 1 d . . . . .
H65A H 0.792797 0.156496 0.673891 0.050 Uiso 1 1 calc R . . . .
H65B H 0.817522 0.116241 0.630505 0.050 Uiso 1 1 calc R . . . .
C6 C 0.5549(2) 0.37859(15) 0.86782(15) 0.0364(9) Uani 1 1 d . . . . .
H6A H 0.601998 0.355464 0.868494 0.044 Uiso 1 1 calc R . . . .
H6B H 0.579479 0.410241 0.863133 0.044 Uiso 1 1 calc R . . . .
C26 C 0.0629(2) 0.34432(15) 0.65933(16) 0.0355(9) Uani 1 1 d . . . . .
H26A H 0.055728 0.310753 0.668726 0.043 Uiso 1 1 calc R . . . .
H26B H 0.118149 0.355039 0.677296 0.043 Uiso 1 1 calc R . . . .
C11 C 0.7060(3) 0.45213(15) 0.67138(18) 0.0393(9) Uani 1 1 d . . . . .
H11A H 0.752920 0.451125 0.701293 0.047 Uiso 1 1 calc R . . . .
H11B H 0.731338 0.448934 0.634190 0.047 Uiso 1 1 calc R . . . .
C12 C 0.6451(2) 0.41145(14) 0.67962(15) 0.0326(8) Uani 1 1 d . . . . .
H12A H 0.676744 0.381441 0.678281 0.039 Uiso 1 1 calc R . . . .
H12B H 0.599944 0.411315 0.648509 0.039 Uiso 1 1 calc R . . . .
C15 C 0.7515(3) 0.27548(16) 0.7621(2) 0.0455(10) Uani 1 1 d . . . . .
H15A H 0.758362 0.272867 0.720866 0.055 Uiso 1 1 calc R . . . .
H15B H 0.808952 0.278717 0.781403 0.055 Uiso 1 1 calc R . . . .
C59 C 0.3732(2) 0.09383(13) 0.55873(16) 0.0304(8) Uani 1 1 d . . . . .
H59A H 0.313929 0.096407 0.542123 0.037 Uiso 1 1 calc R . . . .
H59B H 0.375474 0.108742 0.596648 0.037 Uiso 1 1 calc R . . . .
C4 C 0.4340(3) 0.40873(15) 0.92302(16) 0.0387(9) Uani 1 1 d . . . . .
H4A H 0.453523 0.441639 0.920065 0.046 Uiso 1 1 calc R . . . .
H4B H 0.405426 0.405391 0.959031 0.046 Uiso 1 1 calc R . . . .
C57 C 0.4899(3) 0.03644(13) 0.58757(18) 0.0360(8) Uani 1 1 d . . . . .
H57A H 0.496570 0.048967 0.626680 0.043 Uiso 1 1 calc R . . . .
H57B H 0.504946 0.002702 0.588877 0.043 Uiso 1 1 calc R . . . .
C63 C 0.8589(2) 0.17231(16) 0.54325(17) 0.0385(9) Uani 1 1 d . . . . .
H63A H 0.882812 0.140580 0.537852 0.046 Uiso 1 1 calc R . . . .
H63B H 0.897200 0.195283 0.526233 0.046 Uiso 1 1 calc R . . . .
C20 C 0.2039(2) 0.23690(14) 0.52172(18) 0.0354(8) Uani 1 1 d . . . . .
H20A H 0.210289 0.252527 0.484784 0.043 Uiso 1 1 calc R . . . .
H20B H 0.256974 0.242285 0.545651 0.043 Uiso 1 1 calc R . . . .
C44 C 0.7888(2) 0.36044(16) 0.36773(17) 0.0361(9) Uani 1 1 d . . . . .
H44A H 0.769888 0.349595 0.329182 0.043 Uiso 1 1 calc R . . . .
H44B H 0.776039 0.394363 0.370321 0.043 Uiso 1 1 calc R . . . .
C32 C 0.1155(3) 0.33599(15) 0.44600(15) 0.0374(9) Uani 1 1 d . . . . .
H32A H 0.109618 0.301526 0.442207 0.045 Uiso 1 1 calc R . . . .
H32B H 0.058491 0.349272 0.452023 0.045 Uiso 1 1 calc R . . . .
C45 C 0.8851(2) 0.35256(16) 0.37776(19) 0.0418(10) Uani 1 1 d . . . . .
H45A H 0.915392 0.368781 0.347834 0.050 Uiso 1 1 calc R . . . .
H45B H 0.904819 0.366173 0.414810 0.050 Uiso 1 1 calc R . . . .
C17 C 0.6179(3) 0.22631(15) 0.7574(2) 0.0439(10) Uani 1 1 d . . . . .
H17A H 0.618713 0.222113 0.715846 0.053 Uiso 1 1 calc R . . . .
H17B H 0.591540 0.198042 0.773358 0.053 Uiso 1 1 calc R . . . .
C8 C 0.5572(3) 0.46308(14) 0.74041(18) 0.0365(8) Uani 1 1 d . . . . .
H8A H 0.508263 0.463749 0.711946 0.044 Uiso 1 1 calc R . . . .
H8B H 0.534661 0.466446 0.778461 0.044 Uiso 1 1 calc R . . . .
C81 C 0.3998(3) 0.54394(15) 0.8372(2) 0.0465(10) Uani 1 1 d . . . . .
C5 C 0.5103(3) 0.37628(16) 0.92361(16) 0.0413(10) Uani 1 1 d . . . . .
H5A H 0.491335 0.343685 0.930082 0.050 Uiso 1 1 calc R . . . .
H5B H 0.551329 0.385069 0.955310 0.050 Uiso 1 1 calc R . . . .
C10 C 0.6600(3) 0.49902(16) 0.6739(2) 0.0476(10) Uani 1 1 d . . . . .
H10A H 0.701369 0.524870 0.670040 0.057 Uiso 1 1 calc R . . . .
H10B H 0.616309 0.501229 0.641934 0.057 Uiso 1 1 calc R . . . .
C29 C -0.0950(3) 0.36571(18) 0.5903(2) 0.0480(11) Uani 1 1 d . . . . .
H29A H -0.087304 0.399368 0.581515 0.058 Uiso 1 1 calc R . . . .
H29B H -0.150523 0.355531 0.572249 0.058 Uiso 1 1 calc R . . . .
C9 C 0.6173(3) 0.50405(16) 0.7297(2) 0.0483(11) Uani 1 1 d . . . . .
H9A H 0.584492 0.533735 0.729310 0.058 Uiso 1 1 calc R . . . .
H9B H 0.661822 0.505802 0.761157 0.058 Uiso 1 1 calc R . . . .
C39 C 0.6315(3) 0.46124(13) 0.51450(16) 0.0352(8) Uani 1 1 d . . . . .
H39A H 0.573464 0.456653 0.527905 0.042 Uiso 1 1 calc R . . . .
H39B H 0.670044 0.469436 0.547736 0.042 Uiso 1 1 calc R . . . .
C58 C 0.3973(2) 0.04204(13) 0.56504(18) 0.0348(8) Uani 1 1 d . . . . .
H58A H 0.359197 0.026712 0.591402 0.042 Uiso 1 1 calc R . . . .
H58B H 0.389121 0.026314 0.527736 0.042 Uiso 1 1 calc R . . . .
C46 C 0.9064(2) 0.30057(16) 0.37715(19) 0.0429(10) Uani 1 1 d . . . . .
H46A H 0.968615 0.296411 0.385155 0.051 Uiso 1 1 calc R . . . .
H46B H 0.891349 0.287658 0.338942 0.051 Uiso 1 1 calc R . . . .
C33 C 0.1492(3) 0.35633(18) 0.39183(17) 0.0497(12) Uani 1 1 d . . . . .
H33A H 0.203772 0.340850 0.384159 0.060 Uiso 1 1 calc R . . . .
H33B H 0.107799 0.349701 0.359508 0.060 Uiso 1 1 calc R . . . .
C64 C 0.8560(2) 0.18219(16) 0.60616(17) 0.0399(9) Uani 1 1 d . . . . .
H64A H 0.913932 0.178783 0.624691 0.048 Uiso 1 1 calc R . . . .
H64B H 0.836862 0.214879 0.611801 0.048 Uiso 1 1 calc R . . . .
C86 C 0.4758(3) 0.55602(17) 0.8671(2) 0.0568(13) Uani 1 1 d . . . . .
H86 H 0.522350 0.567400 0.847148 0.068 Uiso 1 1 calc R . . . .
C16 C 0.7094(3) 0.23151(16) 0.7828(2) 0.0491(11) Uani 1 1 d . . . . .
H16A H 0.708801 0.232517 0.824703 0.059 Uiso 1 1 calc R . . . .
H16B H 0.743222 0.203823 0.772447 0.059 Uiso 1 1 calc R . . . .
C23 C 0.0983(3) 0.17996(15) 0.5935(2) 0.0449(10) Uani 1 1 d . . . . .
H23A H 0.089648 0.163577 0.629707 0.054 Uiso 1 1 calc R . . . .
H23B H 0.046829 0.174832 0.567916 0.054 Uiso 1 1 calc R . . . .
C53 C 0.5404(3) 0.28633(17) 0.25491(17) 0.0485(11) Uani 1 1 d . . . . .
H53A H 0.564836 0.307884 0.227267 0.058 Uiso 1 1 calc R . . . .
H53B H 0.547118 0.253842 0.241010 0.058 Uiso 1 1 calc R . . . .
C28 C -0.0958(3) 0.3593(2) 0.6539(2) 0.0556(12) Uani 1 1 d . . . . .
H28A H -0.108698 0.326190 0.662617 0.067 Uiso 1 1 calc R . . . .
H28B H -0.141100 0.379172 0.668876 0.067 Uiso 1 1 calc R . . . .
C35 C 0.2228(3) 0.42059(17) 0.44790(18) 0.0498(12) Uani 1 1 d . . . . .
H35A H 0.228348 0.455110 0.451084 0.060 Uiso 1 1 calc R . . . .
H35B H 0.280121 0.407394 0.442664 0.060 Uiso 1 1 calc R . . . .
C52 C 0.4464(3) 0.29703(16) 0.25874(18) 0.0473(11) Uani 1 1 d . . . . .
H52A H 0.416712 0.293853 0.220766 0.057 Uiso 1 1 calc R . . . .
H52B H 0.420982 0.274236 0.284477 0.057 Uiso 1 1 calc R . . . .
C82 C 0.3340(3) 0.52743(16) 0.8684(2) 0.0464(10) Uani 1 1 d . . . . .
H82 H 0.281611 0.518504 0.849183 0.056 Uiso 1 1 calc R . . . .
C80 C 0.3886(4) 0.5480(2) 0.7745(2) 0.0609(13) Uani 1 1 d . . . . .
H80A H 0.348060 0.573297 0.764572 0.091 Uiso 1 1 calc GR . . . .
H80B H 0.366494 0.518340 0.758609 0.091 Uiso 1 1 calc GR . . . .
H80C H 0.443689 0.555073 0.759049 0.091 Uiso 1 1 calc GR . . . .
C27 C -0.0097(3) 0.37276(19) 0.6826(2) 0.0510(12) Uani 1 1 d . . . . .
H27A H -0.010881 0.367305 0.723964 0.061 Uiso 1 1 calc R . . . .
H27B H 0.000788 0.406593 0.676570 0.061 Uiso 1 1 calc R . . . .
C21 C 0.1921(3) 0.18454(15) 0.5121(2) 0.0482(11) Uani 1 1 d . . . . .
H21A H 0.143531 0.179203 0.484139 0.058 Uiso 1 1 calc R . . . .
H21B H 0.244073 0.171372 0.496402 0.058 Uiso 1 1 calc R . . . .
C83 C 0.3427(3) 0.52361(17) 0.9271(2) 0.0524(11) Uani 1 1 d . . . . .
H83 H 0.296221 0.512715 0.947504 0.063 Uiso 1 1 calc R . . . .
C34 C 0.1630(4) 0.40841(19) 0.39654(19) 0.0568(14) Uani 1 1 d . . . . .
H34A H 0.107408 0.424244 0.400029 0.068 Uiso 1 1 calc R . . . .
H34B H 0.187832 0.420063 0.361634 0.068 Uiso 1 1 calc R . . . .
C22 C 0.1753(3) 0.15964(15) 0.5669(2) 0.0514(12) Uani 1 1 d . . . . .
H22A H 0.165708 0.125836 0.559266 0.062 Uiso 1 1 calc R . . . .
H22B H 0.225980 0.162664 0.593748 0.062 Uiso 1 1 calc R . . . .
C84 C 0.4182(3) 0.53552(17) 0.9556(2) 0.0549(13) Uani 1 1 d . . . . .
H84 H 0.424814 0.532662 0.995739 0.066 Uiso 1 1 calc R . . . .
C88 C 0.2659(3) 0.0308(2) 0.3856(2) 0.0608(14) Uani 1 1 d . . . . .
C85 C 0.4842(3) 0.55165(18) 0.9253(2) 0.0591(14) Uani 1 1 d . . . . .
H85 H 0.536705 0.559985 0.944793 0.071 Uiso 1 1 calc R . . . .
C89 C 0.2604(4) 0.0748(2) 0.4088(3) 0.0656(16) Uani 1 1 d . . . . .
H89 H 0.224931 0.079219 0.439565 0.079 Uiso 1 1 calc R . . . .
C93 C 0.3187(4) 0.0242(3) 0.3411(3) 0.0766(19) Uani 1 1 d . . . . .
H93 H 0.324563 -0.005754 0.324035 0.092 Uiso 1 1 calc R . . . .
C75 C 0.1252(6) 0.5534(3) 0.7537(3) 0.092(2) Uani 1 1 d . . . . .
H75 H 0.181705 0.541483 0.753426 0.111 Uiso 1 1 calc R . . . .
C90 C 0.3017(4) 0.1107(3) 0.3902(3) 0.0782(18) Uani 1 1 d . . . . .
H90 H 0.295022 0.140491 0.407511 0.094 Uiso 1 1 calc R . . . .
C92 C 0.3649(4) 0.0650(4) 0.3215(3) 0.094(3) Uani 1 1 d . . . . .
H92 H 0.401956 0.062296 0.291313 0.113 Uiso 1 1 calc R . . . .
C91 C 0.3538(4) 0.1068(3) 0.3471(4) 0.087(2) Uani 1 1 d . . . . .
H91 H 0.383051 0.133696 0.334572 0.105 Uiso 1 1 calc R . . . .
C79 C 0.0299(5) 0.6164(3) 0.7725(2) 0.089(2) Uani 1 1 d . . . . .
H79 H 0.021176 0.647497 0.785365 0.107 Uiso 1 1 calc R . . . .
C74 C 0.1105(6) 0.5978(3) 0.7720(2) 0.085(2) Uani 1 1 d . . . . .
C87 C 0.2166(5) -0.0077(3) 0.4058(4) 0.107(3) Uani 1 1 d . . . . .
H87A H 0.218753 -0.007230 0.447348 0.161 Uiso 1 1 calc GR . . . .
H87B H 0.240299 -0.037387 0.392868 0.161 Uiso 1 1 calc GR . . . .
H87C H 0.157180 -0.004738 0.390904 0.161 Uiso 1 1 calc GR . . . .
C76 C 0.0557(8) 0.5260(4) 0.7356(3) 0.125(4) Uani 1 1 d . . . . .
H76 H 0.065196 0.494842 0.723314 0.150 Uiso 1 1 calc R . . . .
C78 C -0.0376(7) 0.5888(4) 0.7538(3) 0.114(3) Uani 1 1 d . . . . .
H78 H -0.093696 0.601379 0.753693 0.136 Uiso 1 1 calc R . . . .
C73 C 0.1881(7) 0.6292(4) 0.7907(3) 0.121(3) Uani 1 1 d . . . . .
H73A H 0.208581 0.620853 0.829385 0.181 Uiso 1 1 calc GR . . . .
H73B H 0.170737 0.662238 0.789563 0.181 Uiso 1 1 calc GR . . . .
H73C H 0.233955 0.624304 0.764899 0.181 Uiso 1 1 calc GR . . . .
C77 C -0.0266(8) 0.5428(4) 0.7350(3) 0.125(4) Uani 1 1 d . . . . .
H77 H -0.073863 0.524003 0.722253 0.150 Uiso 1 1 calc R . . . .

loop_
_atom_site_aniso_label
_atom_site_aniso_U_11
_atom_site_aniso_U_22
_atom_site_aniso_U_33
_atom_site_aniso_U_23
_atom_site_aniso_U_13
_atom_site_aniso_U_12
Dy1 0.01617(9) 0.02077(10) 0.01789(9) 0.00079(7) -0.00476(7) -0.00106(7)
Dy2 0.01939(9) 0.01471(9) 0.01963(9) -0.00002(6) -0.00100(7) -0.00043(7)
I4 0.02808(11) 0.01933(10) 0.02425(10) 0.00350(7) 0.00340(8) 0.00193(7)
I3 0.03243(11) 0.01667(10) 0.02768(11) 0.00466(7) 0.00812(8) 0.00407(8)
I5 0.02680(11) 0.02660(11) 0.02965(11) -0.00397(8) -0.00861(8) -0.00297(8)
I1 0.03034(11) 0.03368(12) 0.02676(11) 0.00926(8) 0.00416(8) 0.00093(9)
I2 0.03529(12) 0.02348(11) 0.03262(11) -0.00188(8) -0.00252(9) 0.00421(8)
I6 0.02754(11) 0.03632(13) 0.03031(11) 0.00372(9) -0.00929(9) -0.00991(9)
P3 0.0189(4) 0.0153(4) 0.0212(4) -0.0006(3) -0.0036(3) 0.0014(3)
P4 0.0213(4) 0.0177(4) 0.0176(3) 0.0004(3) -0.0025(3) -0.0034(3)
P2 0.0192(4) 0.0207(4) 0.0228(4) 0.0001(3) -0.0073(3) -0.0032(3)
P1 0.0178(4) 0.0253(4) 0.0217(4) -0.0013(3) -0.0062(3) -0.0007(3)
O1 0.0170(11) 0.0291(12) 0.0254(11) -0.0011(9) -0.0079(9) -0.0021(9)
O2 0.0185(11) 0.0257(12) 0.0256(11) -0.0014(9) -0.0108(9) -0.0011(9)
O3 0.0236(11) 0.0157(11) 0.0263(11) -0.0008(9) -0.0028(9) 0.0019(9)
O4 0.0251(11) 0.0185(11) 0.0223(11) 0.0002(9) -0.0002(9) -0.0036(9)
C25 0.0227(17) 0.0233(17) 0.0343(18) -0.0029(14) -0.0072(14) 0.0006(13)
C37 0.0257(16) 0.0179(15) 0.0223(15) 0.0011(12) -0.0008(12) -0.0031(12)
C67 0.0231(16) 0.0215(16) 0.0214(15) -0.0007(12) -0.0035(12) 0.0015(12)
C43 0.0205(15) 0.0266(17) 0.0221(15) -0.0015(13) -0.0027(12) -0.0038(13)
C62 0.0218(17) 0.0331(19) 0.0306(18) -0.0009(14) -0.0057(13) -0.0012(14)
C13 0.0240(17) 0.0300(19) 0.0268(17) -0.0013(14) -0.0054(13) 0.0047(14)
C72 0.0341(18) 0.0216(17) 0.0240(16) -0.0004(13) 0.0015(14) 0.0042(14)
C55 0.0259(17) 0.0199(16) 0.0213(15) 0.0009(12) -0.0050(12) 0.0005(13)
C61 0.0234(16) 0.0222(16) 0.0273(17) -0.0011(13) -0.0075(13) 0.0045(13)
C49 0.0269(17) 0.0242(17) 0.0213(15) 0.0040(13) -0.0032(13) -0.0051(13)
C56 0.0232(16) 0.0206(17) 0.0373(19) 0.0070(14) 0.0002(14) 0.0034(13)
C31 0.0312(18) 0.0310(19) 0.0215(16) 0.0023(13) -0.0080(14) -0.0082(14)
C60 0.0262(17) 0.0218(17) 0.0316(18) 0.0048(13) -0.0043(14) 0.0007(13)
C68 0.0372(19) 0.0209(17) 0.0258(17) 0.0016(13) -0.0025(14) 0.0038(14)
C50 0.0270(18) 0.034(2) 0.0305(18) 0.0035(15) -0.0078(14) -0.0034(15)
C41 0.044(2) 0.0205(18) 0.041(2) 0.0064(15) -0.0052(17) -0.0014(15)
C19 0.0233(17) 0.0242(18) 0.0365(19) -0.0050(14) -0.0056(14) -0.0015(13)
C24 0.037(2) 0.0263(19) 0.043(2) 0.0025(16) 0.0004(17) -0.0009(15)
C7 0.0209(16) 0.0294(18) 0.0274(17) -0.0026(14) -0.0056(13) -0.0043(13)
C36 0.049(2) 0.029(2) 0.0301(18) 0.0043(15) -0.0152(16) -0.0110(17)
C42 0.040(2) 0.0210(17) 0.0271(17) 0.0062(14) -0.0032(14) -0.0043(15)
C30 0.0201(17) 0.050(2) 0.037(2) 0.0013(17) -0.0073(15) -0.0004(16)
C48 0.0256(18) 0.0257(18) 0.0382(19) -0.0033(15) -0.0028(14) 0.0002(14)
C66 0.0292(18) 0.036(2) 0.0283(18) 0.0027(15) -0.0076(14) -0.0025(15)
C71 0.046(2) 0.0237(18) 0.0279(18) -0.0037(14) 0.0024(15) 0.0006(15)
C54 0.046(2) 0.034(2) 0.0272(18) -0.0084(15) -0.0098(16) 0.0035(17)
C70 0.0359(19) 0.037(2) 0.0216(16) -0.0001(14) -0.0009(14) 0.0016(16)
C3 0.0304(19) 0.042(2) 0.0330(19) -0.0026(16) 0.0030(15) -0.0027(16)
C1 0.0259(17) 0.0312(19) 0.0226(16) 0.0000(13) -0.0062(13) 0.0002(14)
C47 0.032(2) 0.037(2) 0.051(2) -0.0096(18) -0.0114(17) 0.0083(16)
C40 0.051(2) 0.0170(17) 0.039(2) -0.0010(15) -0.0046(17) -0.0023(16)
C2 0.0237(17) 0.040(2) 0.0267(17) -0.0017(15) -0.0043(13) 0.0014(15)
C69 0.0318(19) 0.035(2) 0.0221(16) 0.0057(14) -0.0015(14) 0.0031(15)
C18 0.034(2) 0.0299(19) 0.0351(19) 0.0016(15) -0.0122(16) -0.0004(15)
C38 0.040(2) 0.0177(16) 0.0260(17) 0.0001(13) -0.0059(14) -0.0014(14)
C14 0.0218(17) 0.041(2) 0.042(2) 0.0007(17) -0.0100(15) 0.0071(15)
C51 0.039(2) 0.046(2) 0.041(2) 0.0086(18) -0.0193(18) -0.0056(18)
C65 0.037(2) 0.052(3) 0.033(2) 0.0001(18) -0.0157(17) 0.0008(18)
C6 0.0323(19) 0.048(2) 0.0276(18) -0.0042(16) -0.0123(15) 0.0040(17)
C26 0.0260(18) 0.049(2) 0.0312(19) -0.0079(16) -0.0033(15) 0.0034(16)
C11 0.032(2) 0.048(2) 0.038(2) 0.0050(18) 0.0026(16) -0.0063(18)
C12 0.0293(18) 0.037(2) 0.0312(18) -0.0021(15) 0.0016(15) -0.0046(15)
C15 0.032(2) 0.052(3) 0.051(3) 0.001(2) -0.0108(18) 0.0158(19)
C59 0.0235(17) 0.0279(18) 0.040(2) 0.0035(15) 0.0057(14) 0.0018(14)
C4 0.047(2) 0.044(2) 0.0244(18) -0.0035(16) 0.0005(16) 0.0023(19)
C57 0.038(2) 0.0236(18) 0.046(2) 0.0107(16) 0.0024(17) 0.0031(15)
C63 0.0243(18) 0.049(2) 0.041(2) -0.0083(18) -0.0087(16) 0.0023(16)
C20 0.0269(18) 0.031(2) 0.048(2) -0.0086(17) 0.0009(16) -0.0049(15)
C44 0.0226(18) 0.049(2) 0.037(2) 0.0076(17) 0.0022(15) -0.0010(16)
C32 0.039(2) 0.045(2) 0.0271(18) -0.0006(16) -0.0128(16) -0.0165(18)
C45 0.0248(19) 0.054(3) 0.046(2) 0.0029(19) 0.0002(16) -0.0074(18)
C17 0.049(2) 0.031(2) 0.050(2) 0.0018(18) -0.014(2) 0.0094(18)
C8 0.035(2) 0.031(2) 0.044(2) -0.0005(16) 0.0040(16) -0.0037(16)
C81 0.045(2) 0.030(2) 0.063(3) 0.0007(19) -0.006(2) 0.0030(18)
C5 0.050(2) 0.048(2) 0.0242(18) -0.0028(16) -0.0098(17) 0.0120(19)
C10 0.048(2) 0.043(2) 0.053(3) 0.010(2) 0.009(2) -0.010(2)
C29 0.0242(19) 0.056(3) 0.062(3) 0.005(2) -0.0085(18) 0.0098(18)
C9 0.052(3) 0.032(2) 0.061(3) -0.003(2) 0.009(2) -0.0089(19)
C39 0.053(2) 0.0219(18) 0.0305(18) -0.0050(14) -0.0030(16) 0.0009(16)
C58 0.0321(19) 0.0235(18) 0.049(2) 0.0067(16) 0.0060(16) -0.0024(15)
C46 0.0169(17) 0.060(3) 0.051(2) -0.019(2) -0.0026(16) 0.0008(17)
C33 0.057(3) 0.066(3) 0.0245(19) 0.0030(19) -0.0110(18) -0.022(2)
C64 0.0252(18) 0.052(3) 0.041(2) -0.0092(18) -0.0125(16) 0.0003(17)
C86 0.048(3) 0.041(3) 0.080(4) -0.009(2) -0.008(2) -0.003(2)
C16 0.049(3) 0.041(2) 0.055(3) 0.003(2) -0.015(2) 0.018(2)
C23 0.040(2) 0.028(2) 0.067(3) 0.0052(19) 0.005(2) -0.0029(17)
C53 0.070(3) 0.048(3) 0.0256(19) -0.0107(17) -0.0142(19) 0.000(2)
C28 0.028(2) 0.076(4) 0.062(3) -0.011(3) 0.001(2) 0.009(2)
C35 0.062(3) 0.048(3) 0.037(2) 0.0129(19) -0.017(2) -0.027(2)
C52 0.055(3) 0.049(3) 0.035(2) 0.0030(18) -0.0246(19) -0.016(2)
C82 0.040(2) 0.039(2) 0.058(3) 0.004(2) -0.012(2) -0.0006(18)
C80 0.063(3) 0.059(3) 0.060(3) 0.008(2) 0.002(2) 0.000(3)
C27 0.038(2) 0.067(3) 0.048(3) -0.017(2) 0.0004(19) 0.009(2)
C21 0.038(2) 0.033(2) 0.074(3) -0.018(2) 0.009(2) -0.0022(18)
C83 0.051(3) 0.042(3) 0.063(3) 0.004(2) -0.005(2) 0.011(2)
C34 0.071(3) 0.064(3) 0.033(2) 0.020(2) -0.019(2) -0.025(3)
C22 0.039(2) 0.024(2) 0.091(4) -0.002(2) 0.005(2) 0.0039(17)
C84 0.065(3) 0.039(2) 0.058(3) -0.010(2) -0.016(2) 0.016(2)
C88 0.046(3) 0.058(3) 0.076(4) 0.013(3) -0.020(3) 0.002(2)
C85 0.049(3) 0.045(3) 0.080(4) -0.017(2) -0.024(3) 0.000(2)
C89 0.064(3) 0.054(3) 0.074(4) -0.009(3) -0.037(3) 0.013(3)
C93 0.061(4) 0.094(5) 0.073(4) -0.011(3) -0.015(3) 0.033(3)
C75 0.132(7) 0.087(5) 0.055(3) 0.002(3) -0.018(4) 0.038(5)
C90 0.058(4) 0.086(5) 0.086(4) 0.002(4) -0.032(3) 0.001(3)
C92 0.043(3) 0.154(8) 0.083(5) 0.026(5) -0.009(3) 0.013(4)
C91 0.054(4) 0.085(5) 0.118(6) 0.024(4) -0.034(4) -0.001(3)
C79 0.122(6) 0.100(5) 0.043(3) 0.003(3) -0.012(3) 0.039(5)
C74 0.124(6) 0.090(5) 0.038(3) 0.004(3) -0.007(3) 0.030(4)
C87 0.075(5) 0.088(5) 0.154(8) 0.043(5) -0.028(5) -0.006(4)
C76 0.178(10) 0.118(7) 0.073(5) 0.009(5) -0.038(6) 0.040(7)
C78 0.157(9) 0.123(7) 0.056(4) 0.008(4) -0.029(5) 0.040(7)
C73 0.174(10) 0.130(8) 0.059(4) 0.009(5) 0.024(5) 0.033(7)
C77 0.168(10) 0.135(9) 0.067(5) 0.014(5) -0.048(5) 0.004(7)

loop_
_atom_type_symbol
_atom_type_description
_atom_type_scat_dispersion_real
_atom_type_scat_dispersion_imag
_atom_type_scat_source
C C 0.0181 0.0091 'International Tables Vol C Tables 4.2.6.8 and 6.1.1.4'
H H 0.0000 0.0000 'International Tables Vol C Tables 4.2.6.8 and 6.1.1.4'
Dy Dy -9.8046 9.8477 'International Tables Vol C Tables 4.2.6.8 and 6.1.1.4'
I I -0.3257 6.8362 'International Tables Vol C Tables 4.2.6.8 and 6.1.1.4'
O O 0.0492 0.0322 'International Tables Vol C Tables 4.2.6.8 and 6.1.1.4'
P P 0.2955 0.4335 'International Tables Vol C Tables 4.2.6.8 and 6.1.1.4'

loop_
_geom_angle_atom_site_label_1
_geom_angle_atom_site_label_2
_geom_angle_atom_site_label_3
_geom_angle
_geom_angle_site_symmetry_1
_geom_angle_site_symmetry_3
_geom_angle_publ_flag
I3 Dy1 I4 79.247(7) . . ?
I1 Dy1 I4 84.823(8) . . ?
I1 Dy1 I3 164.070(9) . . ?
I1 Dy1 I2 100.343(9) . . ?
I2 Dy1 I4 174.432(8) . . ?
I2 Dy1 I3 95.570(8) . . ?
O1 Dy1 I4 91.87(6) . . ?
O1 Dy1 I3 88.63(6) . . ?
O1 Dy1 I1 92.06(6) . . ?
O1 Dy1 I2 90.03(6) . . ?
O2 Dy1 I4 91.82(6) . . ?
O2 Dy1 I3 89.01(6) . . ?
O2 Dy1 I1 91.37(6) . . ?
O2 Dy1 I2 86.01(6) . . ?
O2 Dy1 O1 175.17(9) . . ?
I4 Dy2 I3 80.536(7) . . ?
I5 Dy2 I4 91.551(8) . . ?
I5 Dy2 I3 93.116(8) . . ?
I5 Dy2 I6 169.593(9) . . ?
I6 Dy2 I4 96.852(9) . . ?
I6 Dy2 I3 94.309(8) . . ?
O3 Dy2 I4 87.17(6) . . ?
O3 Dy2 I3 167.70(6) . . ?
O3 Dy2 I5 87.09(6) . . ?
O3 Dy2 I6 87.20(6) . . ?
O4 Dy2 I4 167.55(6) . . ?
O4 Dy2 I3 87.44(6) . . ?
O4 Dy2 I5 85.85(6) . . ?
O4 Dy2 I6 87.20(6) . . ?
O4 Dy2 O3 104.83(8) . . ?
Dy2 I4 Dy1 99.329(8) . . ?
Dy1 I3 Dy2 100.712(8) . . ?
O3 P3 C67 109.69(14) . . ?
O3 P3 C55 109.05(14) . . ?
O3 P3 C61 109.21(14) . . ?
C55 P3 C67 109.10(15) . . ?
C55 P3 C61 108.05(15) . . ?
C61 P3 C67 111.69(15) . . ?
O4 P4 C37 108.69(14) . . ?
O4 P4 C43 108.60(14) . . ?
O4 P4 C49 109.13(14) . . ?
C43 P4 C37 109.78(15) . . ?
C43 P4 C49 112.99(16) . . ?
C49 P4 C37 107.56(15) . . ?
O2 P2 C25 110.37(14) . . ?
O2 P2 C31 108.22(15) . . ?
O2 P2 C19 108.84(15) . . ?
C31 P2 C25 110.43(17) . . ?
C19 P2 C25 110.86(16) . . ?
C19 P2 C31 108.04(17) . . ?
O1 P1 C13 108.69(15) . . ?
O1 P1 C7 111.00(14) . . ?
O1 P1 C1 108.46(14) . . ?
C13 P1 C7 106.90(16) . . ?
C13 P1 C1 109.89(16) . . ?
C7 P1 C1 111.85(16) . . ?
P1 O1 Dy1 163.19(15) . . ?
P2 O2 Dy1 170.87(15) . . ?
P3 O3 Dy2 174.29(14) . . ?
P4 O4 Dy2 167.83(14) . . ?
C30 C25 P2 113.5(3) . . ?
C30 C25 C26 110.9(3) . . ?
C26 C25 P2 113.2(2) . . ?
C42 C37 P4 117.7(2) . . ?
C38 C37 P4 112.1(2) . . ?
C38 C37 C42 110.3(3) . . ?
C72 C67 P3 115.1(2) . . ?
C72 C67 C68 110.0(3) . . ?
C68 C67 P3 112.8(2) . . ?
C48 C43 P4 113.4(2) . . ?
C48 C43 C44 111.4(3) . . ?
C44 C43 P4 114.1(2) . . ?
C63 C62 C61 111.6(3) . . ?
C18 C13 P1 112.1(3) . . ?
C14 C13 P1 116.8(3) . . ?
C14 C13 C18 110.6(3) . . ?
C71 C72 C67 109.7(3) . . ?
C56 C55 P3 114.5(2) . . ?
C60 C55 P3 112.1(2) . . ?
C60 C55 C56 109.6(3) . . ?
C62 C61 P3 110.6(2) . . ?
C62 C61 C66 110.5(3) . . ?
C66 C61 P3 110.0(2) . . ?
C50 C49 P4 109.1(2) . . ?
C54 C49 P4 111.6(2) . . ?
C54 C49 C50 111.0(3) . . ?
C57 C56 C55 110.8(3) . . ?
C36 C31 P2 112.2(3) . . ?
C32 C31 P2 116.1(3) . . ?
C32 C31 C36 110.2(3) . . ?
C59 C60 C55 110.0(3) . . ?
C69 C68 C67 109.5(3) . . ?
C51 C50 C49 111.6(3) . . ?
C40 C41 C42 110.5(3) . . ?
C24 C19 P2 112.2(3) . . ?
C24 C19 C20 111.3(3) . . ?
C20 C19 P2 108.0(2) . . ?
C23 C24 C19 111.3(3) . . ?
C12 C7 P1 110.5(2) . . ?
C12 C7 C8 110.3(3) . . ?
C8 C7 P1 114.3(2) . . ?
C35 C36 C31 109.8(3) . . ?
C41 C42 C37 108.8(3) . . ?
C29 C30 C25 111.3(3) . . ?
C47 C48 C43 110.5(3) . . ?
C65 C66 C61 111.7(3) . . ?
C72 C71 C70 112.3(3) . . ?
C49 C54 C53 111.6(3) . . ?
C69 C70 C71 111.5(3) . . ?
C4 C3 C2 111.6(3) . . ?
C2 C1 P1 113.2(2) . . ?
C2 C1 C6 111.7(3) . . ?
C6 C1 P1 113.8(3) . . ?
C46 C47 C48 111.0(3) . . ?
C41 C40 C39 111.6(3) . . ?
C3 C2 C1 110.3(3) . . ?
C70 C69 C68 111.9(3) . . ?
C17 C18 C13 109.5(3) . . ?
C39 C38 C37 110.1(3) . . ?
C15 C14 C13 110.4(3) . . ?
C52 C51 C50 110.8(3) . . ?
C64 C65 C66 111.6(3) . . ?
C5 C6 C1 109.8(3) . . ?
C27 C26 C25 110.6(3) . . ?
C10 C11 C12 111.2(3) . . ?
C11 C12 C7 110.5(3) . . ?
C16 C15 C14 111.2(4) . . ?
C60 C59 C58 111.4(3) . . ?
C5 C4 C3 111.0(3) . . ?
C56 C57 C58 111.0(3) . . ?
C64 C63 C62 111.8(3) . . ?
C21 C20 C19 112.2(3) . . ?
C45 C44 C43 110.3(3) . . ?
C33 C32 C31 110.1(3) . . ?
C46 C45 C44 111.0(3) . . ?
C18 C17 C16 111.0(3) . . ?
C9 C8 C7 110.9(3) . . ?
C86 C81 C80 122.2(5) . . ?
C82 C81 C86 117.2(5) . . ?
C82 C81 C80 120.6(4) . . ?
C4 C5 C6 111.6(3) . . ?
C9 C10 C11 110.5(4) . . ?
C28 C29 C30 111.2(4) . . ?
C10 C9 C8 112.3(4) . . ?
C40 C39 C38 112.0(3) . . ?
C57 C58 C59 111.1(3) . . ?
C45 C46 C47 111.7(3) . . ?
C34 C33 C32 111.6(4) . . ?
C65 C64 C63 110.7(3) . . ?
C85 C86 C81 120.7(5) . . ?
C15 C16 C17 111.8(3) . . ?
C22 C23 C24 111.1(4) . . ?
C52 C53 C54 111.4(4) . . ?
C29 C28 C27 110.6(4) . . ?
C34 C35 C36 110.9(4) . . ?
C51 C52 C53 110.4(4) . . ?
C81 C82 C83 121.7(4) . . ?
C28 C27 C26 111.5(4) . . ?
C22 C21 C20 111.0(4) . . ?
C84 C83 C82 120.1(5) . . ?
C33 C34 C35 111.2(4) . . ?
C23 C22 C21 111.1(4) . . ?
C83 C84 C85 118.8(5) . . ?
C89 C88 C93 118.7(6) . . ?
C89 C88 C87 121.1(7) . . ?
C93 C88 C87 120.2(7) . . ?
C84 C85 C86 121.4(5) . . ?
C90 C89 C88 122.7(7) . . ?
C88 C93 C92 117.4(6) . . ?
C74 C75 C76 118.4(9) . . ?
C89 C90 C91 121.7(8) . . ?
C91 C92 C93 118.7(7) . . ?
C90 C91 C92 120.8(8) . . ?
C78 C79 C74 118.2(8) . . ?
C75 C74 C79 122.3(9) . . ?
C75 C74 C73 118.7(8) . . ?
C79 C74 C73 118.9(7) . . ?
C77 C76 C75 121.8(10) . . ?
C79 C78 C77 122.1(10) . . ?
C76 C77 C78 117.2(11) . . ?

loop_
_geom_bond_atom_site_label_1
_geom_bond_atom_site_label_2
_geom_bond_distance
_geom_bond_site_symmetry_2
_geom_bond_publ_flag
Dy1 I4 3.1917(3) . ?
Dy1 I3 3.1176(3) . ?
Dy1 I1 2.9848(3) . ?
Dy1 I2 3.0179(3) . ?
Dy1 O1 2.195(2) . ?
Dy1 O2 2.184(2) . ?
Dy2 I4 3.1073(3) . ?
Dy2 I3 3.1184(3) . ?
Dy2 I5 3.0221(3) . ?
Dy2 I6 3.0315(3) . ?
Dy2 O3 2.180(2) . ?
Dy2 O4 2.172(2) . ?
P3 O3 1.517(2) . ?
P3 C67 1.820(3) . ?
P3 C55 1.814(3) . ?
P3 C61 1.818(3) . ?
P4 O4 1.529(2) . ?
P4 C37 1.816(3) . ?
P4 C43 1.810(3) . ?
P4 C49 1.813(3) . ?
P2 O2 1.512(2) . ?
P2 C25 1.825(4) . ?
P2 C31 1.822(4) . ?
P2 C19 1.819(3) . ?
P1 O1 1.516(2) . ?
P1 C13 1.815(4) . ?
P1 C7 1.821(4) . ?
P1 C1 1.826(4) . ?
C25 C30 1.530(5) . ?
C25 C26 1.539(5) . ?
C37 C42 1.543(4) . ?
C37 C38 1.537(4) . ?
C67 C72 1.538(5) . ?
C67 C68 1.540(5) . ?
C43 C48 1.536(5) . ?
C43 C44 1.542(5) . ?
C62 C61 1.542(5) . ?
C62 C63 1.532(5) . ?
C13 C18 1.540(5) . ?
C13 C14 1.538(5) . ?
C72 C71 1.526(5) . ?
C55 C56 1.547(4) . ?
C55 C60 1.540(4) . ?
C61 C66 1.549(5) . ?
C49 C50 1.546(5) . ?
C49 C54 1.528(5) . ?
C56 C57 1.522(5) . ?
C31 C36 1.538(5) . ?
C31 C32 1.532(4) . ?
C60 C59 1.527(5) . ?
C68 C69 1.529(5) . ?
C50 C51 1.530(5) . ?
C41 C42 1.531(5) . ?
C41 C40 1.522(5) . ?
C19 C24 1.531(5) . ?
C19 C20 1.534(5) . ?
C24 C23 1.527(6) . ?
C7 C12 1.535(5) . ?
C7 C8 1.541(5) . ?
C36 C35 1.529(6) . ?
C30 C29 1.528(6) . ?
C48 C47 1.536(5) . ?
C66 C65 1.533(5) . ?
C71 C70 1.526(5) . ?
C54 C53 1.532(5) . ?
C70 C69 1.515(5) . ?
C3 C2 1.520(5) . ?
C3 C4 1.513(5) . ?
C1 C2 1.529(5) . ?
C1 C6 1.541(4) . ?
C47 C46 1.525(7) . ?
C40 C39 1.522(5) . ?
C18 C17 1.527(6) . ?
C38 C39 1.529(5) . ?
C14 C15 1.531(6) . ?
C51 C52 1.512(7) . ?
C65 C64 1.516(6) . ?
C6 C5 1.530(6) . ?
C26 C27 1.527(6) . ?
C11 C12 1.522(5) . ?
C11 C10 1.522(6) . ?
C15 C16 1.511(7) . ?
C59 C58 1.528(5) . ?
C4 C5 1.512(6) . ?
C57 C58 1.526(5) . ?
C63 C64 1.516(6) . ?
C20 C21 1.519(6) . ?
C44 C45 1.531(5) . ?
C32 C33 1.527(6) . ?
C45 C46 1.519(6) . ?
C17 C16 1.530(6) . ?
C8 C9 1.531(6) . ?
C81 C86 1.391(7) . ?
C81 C82 1.386(7) . ?
C81 C80 1.486(7) . ?
C10 C9 1.521(6) . ?
C29 C28 1.515(7) . ?
C33 C34 1.503(7) . ?
C86 C85 1.379(8) . ?
C23 C22 1.511(6) . ?
C53 C52 1.514(7) . ?
C28 C27 1.523(6) . ?
C35 C34 1.528(6) . ?
C82 C83 1.389(7) . ?
C21 C22 1.513(7) . ?
C83 C84 1.370(7) . ?
C84 C85 1.373(8) . ?
C88 C89 1.372(8) . ?
C88 C93 1.392(9) . ?
C88 C87 1.440(9) . ?
C89 C90 1.302(9) . ?
C93 C92 1.461(11) . ?
C75 C74 1.361(10) . ?
C75 C76 1.388(13) . ?
C90 C91 1.348(11) . ?
C92 C91 1.351(11) . ?
C79 C74 1.371(10) . ?
C79 C78 1.370(13) . ?
C74 C73 1.553(13) . ?
C76 C77 1.376(14) . ?
C78 C77 1.398(13) . ?

loop_
_platon_squeeze_void_nr
_platon_squeeze_void_average_x
_platon_squeeze_void_average_y
_platon_squeeze_void_average_z
_platon_squeeze_void_volume
_platon_squeeze_void_count_electrons
_platon_squeeze_void_content
1 0.000 0.500 0.500 212 62 ' '
2 0.249 0.916 0.258 17 2 ' '
3 0.251 0.416 0.242 17 2 ' '
4 0.500 0.000 1.000 212 62 ' '
5 0.749 0.584 0.758 17 2 ' '
6 0.751 0.084 0.742 17 2 ' '
